data_2224840
loop_
_publ_author_name
'Chen, Huaxiong'
'Li, Lijie'
'Liu, Sufen'
'Chen, Shusen'
'Jin, Shaohua'

_publ_section_title
;10-Formyl-2,4,6,8,12-pentanitro-2,4,6,8,10,12-hexaazatetracyclo[5.5.0.0^5,9^.0^3,11^]dodecane
 acetone solvate
;
_journal_coeditor_code BG2324
_journal_issue 2
_journal_name_full 'Acta Crystallographica Section E'
_journal_page_first o452
_journal_paper_doi 10.1107/S1600536810002813
_journal_volume 66
_journal_year 2010
_chemical_formula_iupac 'C7 H7 N11 O11, C3 H6 O'
_chemical_formula_moiety 'C7 H7 N11 O11, C3 H6 O'
_chemical_formula_sum 'C10 H13 N11 O12'
_chemical_formula_weight 479.31
_chemical_name_systematic
;
10-Formyl-2,4,6,8,12-pentanitro-2,4,6,8,10,12-\
hexaazatetracyclo[5.5.0.0^5,9^.0^3,11^]dodecane acetone solvate
;
_space_group_IT_number 4
_symmetry_cell_setting monoclinic
_symmetry_space_group_name_Hall 'P 2yb'
_symmetry_space_group_name_H-M 'P 1 21 1'
_atom_sites_solution_hydrogens geom
_atom_sites_solution_primary direct
_atom_sites_solution_secondary difmap
_audit_creation_method SHELXL-97
_cell_angle_alpha 90.00
_cell_angle_beta 113.493(2)
_cell_angle_gamma 90.00
_cell_formula_units_Z 2
_cell_length_a 10.432(3)
_cell_length_b 7.9230(19)
_cell_length_c 12.191(3)
_cell_measurement_reflns_used 3051
_cell_measurement_temperature 93(2)
_cell_measurement_theta_max 27.47
_cell_measurement_theta_min 3.15
_cell_volume 924.1(4)
_computing_cell_refinement 'CrystalClear (Rigaku, 2008)'
_computing_data_collection 'CrystalClear (Rigaku, 2008)'
_computing_data_reduction 'CrystalClear (Rigaku, 2008)'
_computing_molecular_graphics 'SHELXTL  (Sheldrick, 2008)'
_computing_publication_material 'SHELXL97 (Sheldrick, 2008)'
_computing_structure_refinement 'SHELXL97 (Sheldrick, 2008)'
_computing_structure_solution 'CrystalClear (Rigaku, 2008)'
_diffrn_ambient_temperature 93(2)
_diffrn_detector_area_resol_mean 28.5714
_diffrn_measured_fraction_theta_full 0.994
_diffrn_measured_fraction_theta_max 0.994
_diffrn_measurement_device_type 'Rigaku Saturn724+'
_diffrn_measurement_method multi-scan
_diffrn_radiation_monochromator graphite
_diffrn_radiation_source 'Rotating Anode'
_diffrn_radiation_type MoK\a
_diffrn_radiation_wavelength 0.71073
_diffrn_reflns_av_R_equivalents 0.0333
_diffrn_reflns_av_sigmaI/netI 0.0436
_diffrn_reflns_limit_h_max 13
_diffrn_reflns_limit_h_min -12
_diffrn_reflns_limit_k_max 10
_diffrn_reflns_limit_k_min -10
_diffrn_reflns_limit_l_max 13
_diffrn_reflns_limit_l_min -15
_diffrn_reflns_number 7388
_diffrn_reflns_theta_full 27.47
_diffrn_reflns_theta_max 27.47
_diffrn_reflns_theta_min 3.15
_diffrn_standards_decay_% 0
_diffrn_standards_interval_count 0
_diffrn_standards_interval_time 0
_diffrn_standards_number 0
_exptl_absorpt_coefficient_mu 0.158
_exptl_absorpt_correction_type none
_exptl_crystal_colour Colorless
_exptl_crystal_density_diffrn 1.723
_exptl_crystal_density_method 'not measured'
_exptl_crystal_description Prism
_exptl_crystal_F_000 492
_exptl_crystal_size_max 0.60
_exptl_crystal_size_mid 0.27
_exptl_crystal_size_min 0.17
_refine_diff_density_max 0.374
_refine_diff_density_min -0.249
_refine_ls_extinction_coef 0.0080(18)
_refine_ls_extinction_expression Fc^*^=kFc[1+0.001xFc^2^\l^3^/sin(2\q)]^-1/4^
_refine_ls_extinction_method 'SHELXL97 (Sheldrick, 2008)'
_refine_ls_goodness_of_fit_ref 0.998
_refine_ls_hydrogen_treatment constr
_refine_ls_matrix_type full
_refine_ls_number_parameters 301
_refine_ls_number_reflns 2257
_refine_ls_number_restraints 1
_refine_ls_restrained_S_all 0.998
_refine_ls_R_factor_all 0.0409
_refine_ls_R_factor_gt 0.0349
_refine_ls_shift/su_max 0.001
_refine_ls_shift/su_mean 0.000
_refine_ls_structure_factor_coef Fsqd
_refine_ls_weighting_details 'calc w=1/[\s^2^(Fo^2^)+(0.0252P)^2^+0.2660P] where P=(Fo^2^+2Fc^2^)/3'
_refine_ls_weighting_scheme calc
_refine_ls_wR_factor_gt 0.0626
_refine_ls_wR_factor_ref 0.0664
_reflns_number_gt 2056
_reflns_number_total 2257
_reflns_threshold_expression I>2\s(I)
_cod_data_source_file bg2324.cif
_cod_data_source_block I
_cod_depositor_comments
;
The following automatic conversions were performed:
'_symmetry_cell_setting' value 'Monoclinic' changed to 'monoclinic'
according to '/home/saulius/struct/CIF-dictionaries/cif_core.dic'
dictionary named 'cif_core.dic' version 2.4.1 from 2010-06-29.

Automatic conversion script
Id: cif_fix_enum 1527 2010-12-29 10:47:43Z saulius 

The following automatic conversions were performed:

'_symmetry_cell_setting' value 'Monoclinic' changed to 'monoclinic'
according to /home/saulius/struct/CIF-dictionaries/cif_core.dic
dictionary named 'cif_core.dic' version 2.4.1 from 2010-06-29.

Automatic conversion script
Id: cif_fix_values 1715 2011-07-08 13:25:40Z adriana 
;
_cod_original_sg_symbol_H-M 'P 21'
_cod_database_code 2224840
_cod_database_fobs_code 2224840

loop_
_symmetry_equiv_pos_as_xyz
'x, y, z'
'-x, y+1/2, -z'

loop_
_atom_site_type_symbol
_atom_site_label
_atom_site_fract_x
_atom_site_fract_y
_atom_site_fract_z
_atom_site_U_iso_or_equiv
_atom_site_adp_type
_atom_site_calc_flag
_atom_site_refinement_flags
_atom_site_occupancy
_atom_site_disorder_assembly
_atom_site_disorder_group
O O1 0.5840(2) 0.7433(3) 0.04548(16) 0.0252(5) Uani d . 1 . .
O O2 0.6865(2) 0.8921(2) 0.20784(17) 0.0208(4) Uani d . 1 . .
O O3 0.7530(2) 0.3757(3) 0.03918(17) 0.0271(5) Uani d . 1 . .
O O4 0.9429(2) 0.3367(3) 0.19951(17) 0.0250(5) Uani d . 1 . .
O O5 0.2870(2) 0.5826(3) 0.15535(18) 0.0406(7) Uani d . 1 . .
O O6 0.3470(2) 0.6539(3) 0.34336(18) 0.0331(6) Uani d . 1 . .
O O7 0.39153(19) 0.0497(3) 0.18497(17) 0.0250(5) Uani d . 1 . .
O O8 0.54005(18) -0.0268(2) 0.36166(16) 0.0192(4) Uani d . 1 . .
O O9 0.64166(18) 0.7130(3) 0.58913(16) 0.0189(4) Uani d . 1 . .
O O10 0.99291(18) 0.1958(3) 0.44466(16) 0.0211(4) Uani d . 1 . .
O O11 0.85172(19) 0.0667(3) 0.50810(17) 0.0256(5) Uani d . 1 . .
O O12 0.9308(2) 0.7045(3) 0.23532(19) 0.0271(5) Uani d . 1 . .
N N1 0.6275(2) 0.6249(3) 0.22275(18) 0.0140(5) Uani d . 1 . .
N N2 0.7407(2) 0.3766(3) 0.21929(18) 0.0136(5) Uani d . 1 . .
N N3 0.4655(2) 0.4602(3) 0.29591(18) 0.0146(5) Uani d . 1 . .
N N4 0.5722(2) 0.2200(3) 0.28704(18) 0.0134(5) Uani d . 1 . .
N N5 0.6735(2) 0.5978(3) 0.43095(17) 0.0120(4) Uani d . 1 . .
N N6 0.7940(2) 0.3236(3) 0.42695(18) 0.0135(5) Uani d . 1 . .
N N7 0.6364(2) 0.7627(3) 0.1538(2) 0.0180(5) Uani d . 1 . .
N N8 0.8190(2) 0.3654(3) 0.1471(2) 0.0188(5) Uani d . 1 . .
N N9 0.3605(2) 0.5725(3) 0.2628(2) 0.0232(5) Uani d . 1 . .
N N10 0.4930(2) 0.0712(3) 0.27833(19) 0.0158(5) Uani d . 1 . .
N N11 0.8852(2) 0.1841(3) 0.46067(19) 0.0171(5) Uani d . 1 . .
C C1 0.6046(3) 0.4582(3) 0.1680(2) 0.0152(5) Uani d . 1 . .
H H1 0.5683 0.4648 0.0788 0.018 Uiso calc R 1 . .
C C2 0.7369(3) 0.6089(3) 0.3454(2) 0.0123(5) Uani d . 1 . .
H H2 0.8035 0.7059 0.3646 0.015 Uiso calc R 1 . .
C C3 0.8126(3) 0.4392(3) 0.3415(2) 0.0146(5) Uani d . 1 . .
H H3 0.9141 0.4587 0.3609 0.018 Uiso calc R 1 . .
C C4 0.4998(3) 0.3609(3) 0.2111(2) 0.0155(6) Uani d . 1 . .
H H4 0.4139 0.3231 0.1420 0.019 Uiso calc R 1 . .
C C5 0.5788(2) 0.4581(3) 0.4144(2) 0.0129(5) Uani d . 1 . .
H H5 0.5417 0.4560 0.4784 0.015 Uiso calc R 1 . .
C C6 0.6499(3) 0.2865(3) 0.4086(2) 0.0145(6) Uani d . 1 . .
H H6 0.6463 0.2060 0.4705 0.017 Uiso calc R 1 . .
C C7 0.6967(3) 0.7161(3) 0.5185(2) 0.0147(5) Uani d . 1 . .
H H7 0.7595 0.8058 0.5242 0.018 Uiso calc R 1 . .
C C8 0.9431(3) 0.7608(5) 0.0488(3) 0.0360(8) Uani d . 1 . .
H H8A 0.8787 0.6650 0.0214 0.043 Uiso calc R 1 . .
H H8B 1.0279 0.7365 0.0355 0.043 Uiso calc R 1 . .
H H8C 0.8980 0.8622 0.0040 0.043 Uiso calc R 1 . .
C C9 0.9808(3) 0.7892(4) 0.1793(3) 0.0217(6) Uani d . 1 . .
C C10 1.0817(3) 0.9294(4) 0.2373(3) 0.0312(7) Uani d . 1 . .
H H10A 1.0981 0.9365 0.3221 0.037 Uiso calc R 1 . .
H H10B 1.0427 1.0364 0.1977 0.037 Uiso calc R 1 . .
H H10C 1.1703 0.9071 0.2299 0.037 Uiso calc R 1 . .

loop_
_atom_site_aniso_label
_atom_site_aniso_U_11
_atom_site_aniso_U_22
_atom_site_aniso_U_33
_atom_site_aniso_U_12
_atom_site_aniso_U_13
_atom_site_aniso_U_23
O1 0.0340(12) 0.0276(12) 0.0130(9) 0.0047(10) 0.0083(8) 0.0063(9)
O2 0.0290(11) 0.0116(10) 0.0263(10) 0.0013(8) 0.0157(9) 0.0005(9)
O3 0.0319(11) 0.0378(13) 0.0151(9) 0.0058(11) 0.0130(8) 0.0002(10)
O4 0.0212(10) 0.0296(13) 0.0283(11) 0.0079(10) 0.0144(9) 0.0010(9)
O5 0.0390(13) 0.0483(17) 0.0197(11) 0.0220(13) -0.0038(9) -0.0022(11)
O6 0.0302(12) 0.0425(15) 0.0235(11) 0.0185(10) 0.0075(9) -0.0069(11)
O7 0.0249(10) 0.0262(12) 0.0188(10) -0.0115(9) 0.0035(8) -0.0052(9)
O8 0.0236(10) 0.0142(11) 0.0215(10) 0.0010(8) 0.0109(8) 0.0034(8)
O9 0.0222(10) 0.0207(10) 0.0183(9) -0.0016(9) 0.0127(8) -0.0022(8)
O10 0.0135(9) 0.0226(11) 0.0288(11) 0.0033(9) 0.0101(8) 0.0046(9)
O11 0.0216(10) 0.0167(11) 0.0359(12) 0.0008(9) 0.0088(9) 0.0115(10)
O12 0.0294(11) 0.0256(12) 0.0345(12) 0.0029(10) 0.0215(9) 0.0088(10)
N1 0.0181(11) 0.0126(11) 0.0108(10) 0.0006(9) 0.0054(8) 0.0037(9)
N2 0.0145(10) 0.0162(11) 0.0122(10) 0.0003(9) 0.0075(8) -0.0009(9)
N3 0.0126(10) 0.0175(12) 0.0123(10) 0.0033(9) 0.0033(8) -0.0003(9)
N4 0.0157(10) 0.0096(11) 0.0140(11) -0.0030(9) 0.0051(8) -0.0008(9)
N5 0.0146(10) 0.0119(11) 0.0113(10) -0.0007(9) 0.0070(8) -0.0008(9)
N6 0.0119(10) 0.0116(11) 0.0157(11) 0.0042(9) 0.0040(8) 0.0035(9)
N7 0.0212(12) 0.0178(13) 0.0188(12) 0.0064(10) 0.0120(10) 0.0069(11)
N8 0.0223(12) 0.0176(12) 0.0199(12) 0.0035(11) 0.0122(10) -0.0006(10)
N9 0.0208(12) 0.0254(14) 0.0190(12) 0.0099(11) 0.0033(10) 0.0003(11)
N10 0.0172(11) 0.0150(12) 0.0182(11) -0.0030(10) 0.0103(9) -0.0032(10)
N11 0.0155(11) 0.0144(12) 0.0181(11) 0.0030(10) 0.0032(9) 0.0006(10)
C1 0.0174(13) 0.0147(14) 0.0143(12) 0.0014(12) 0.0071(10) -0.0008(11)
C2 0.0130(12) 0.0128(14) 0.0119(12) 0.0010(11) 0.0059(10) 0.0010(10)
C3 0.0154(12) 0.0159(14) 0.0122(12) -0.0018(11) 0.0049(10) 0.0010(11)
C4 0.0172(13) 0.0137(14) 0.0148(12) 0.0019(11) 0.0056(10) 0.0012(11)
C5 0.0149(12) 0.0128(13) 0.0104(12) 0.0002(11) 0.0045(10) -0.0003(10)
C6 0.0139(12) 0.0155(14) 0.0120(12) -0.0017(11) 0.0029(10) 0.0016(10)
C7 0.0146(12) 0.0105(13) 0.0173(13) 0.0030(11) 0.0044(10) -0.0020(11)
C8 0.0340(18) 0.044(2) 0.0315(17) -0.0045(17) 0.0144(14) 0.0075(16)
C9 0.0178(14) 0.0197(16) 0.0316(16) 0.0056(12) 0.0141(12) 0.0072(13)
C10 0.0318(16) 0.0246(17) 0.0395(18) 0.0004(15) 0.0165(14) 0.0046(15)

loop_
_atom_type_symbol
_atom_type_description
_atom_type_scat_dispersion_real
_atom_type_scat_dispersion_imag
_atom_type_scat_source
C C 0.0033 0.0000 'International Tables Vol C Tables 4.2.6.8 and 6.1.1.4'
H H 0.0000 0.0000 'International Tables Vol C Tables 4.2.6.8 and 6.1.1.4'
N N 0.0061 0.0000 'International Tables Vol C Tables 4.2.6.8 and 6.1.1.4'
O O 0.0106 0.0000 'International Tables Vol C Tables 4.2.6.8 and 6.1.1.4'

loop_
_geom_angle_atom_site_label_1
_geom_angle_atom_site_label_2
_geom_angle_atom_site_label_3
_geom_angle_site_symmetry_1
_geom_angle_site_symmetry_3
_geom_angle
_geom_angle_publ_flag
N7 N1 C1 . . 117.98(19) ?
N7 N1 C2 . . 117.6(2) ?
C1 N1 C2 . . 107.7(2) ?
N8 N2 C1 . . 117.7(2) ?
N8 N2 C3 . . 117.61(19) ?
C1 N2 C3 . . 107.70(19) ?
N9 N3 C4 . . 123.2(2) ?
N9 N3 C5 . . 123.3(2) ?
C4 N3 C5 . . 111.5(2) ?
N10 N4 C4 . . 116.78(19) ?
N10 N4 C6 . . 116.27(19) ?
C4 N4 C6 . . 107.7(2) ?
C7 N5 C5 . . 122.2(2) ?
C7 N5 C2 . . 122.2(2) ?
C5 N5 C2 . . 115.5(2) ?
N11 N6 C3 . . 115.72(19) ?
N11 N6 C6 . . 115.0(2) ?
C3 N6 C6 . . 116.11(19) ?
O2 N7 O1 . . 126.9(2) ?
O2 N7 N1 . . 116.6(2) ?
O1 N7 N1 . . 116.2(2) ?
O4 N8 O3 . . 127.3(2) ?
O4 N8 N2 . . 116.1(2) ?
O3 N8 N2 . . 116.5(2) ?
O6 N9 O5 . . 126.6(2) ?
O6 N9 N3 . . 116.6(2) ?
O5 N9 N3 . . 116.8(2) ?
O8 N10 O7 . . 127.0(2) ?
O8 N10 N4 . . 116.1(2) ?
O7 N10 N4 . . 116.7(2) ?
O10 N11 O11 . . 126.3(2) ?
O10 N11 N6 . . 116.9(2) ?
O11 N11 N6 . . 116.7(2) ?
N2 C1 N1 . . 104.6(2) ?
N2 C1 C4 . . 109.0(2) ?
N1 C1 C4 . . 107.3(2) ?
N2 C1 H1 . . 111.9 ?
N1 C1 H1 . . 111.9 ?
C4 C1 H1 . . 111.9 ?
N5 C2 N1 . . 110.14(19) ?
N5 C2 C3 . . 110.5(2) ?
N1 C2 C3 . . 103.72(19) ?
N5 C2 H2 . . 110.7 ?
N1 C2 H2 . . 110.7 ?
C3 C2 H2 . . 110.7 ?
N6 C3 N2 . . 110.8(2) ?
N6 C3 C2 . . 107.71(19) ?
N2 C3 C2 . . 105.15(19) ?
N6 C3 H3 . . 111.0 ?
N2 C3 H3 . . 111.0 ?
C2 C3 H3 . . 111.0 ?
N3 C4 N4 . . 100.13(19) ?
N3 C4 C1 . . 111.7(2) ?
N4 C4 C1 . . 109.3(2) ?
N3 C4 H4 . . 111.7 ?
N4 C4 H4 . . 111.7 ?
C1 C4 H4 . . 111.7 ?
N5 C5 N3 . . 111.7(2) ?
N5 C5 C6 . . 111.27(18) ?
N3 C5 C6 . . 100.23(19) ?
N5 C5 H5 . . 111.1 ?
N3 C5 H5 . . 111.1 ?
C6 C5 H5 . . 111.1 ?
N6 C6 N4 . . 110.3(2) ?
N6 C6 C5 . . 107.2(2) ?
N4 C6 C5 . . 106.0(2) ?
N6 C6 H6 . . 111.1 ?
N4 C6 H6 . . 111.1 ?
C5 C6 H6 . . 111.1 ?
O9 C7 N5 . . 123.7(2) ?
O9 C7 H7 . . 118.2 ?
N5 C7 H7 . . 118.2 ?
C9 C8 H8A . . 109.5 ?
C9 C8 H8B . . 109.5 ?
H8A C8 H8B . . 109.5 ?
C9 C8 H8C . . 109.5 ?
H8A C8 H8C . . 109.5 ?
H8B C8 H8C . . 109.5 ?
O12 C9 C8 . . 121.7(3) ?
O12 C9 C10 . . 121.5(3) ?
C8 C9 C10 . . 116.8(3) ?
C9 C10 H10A . . 109.5 ?
C9 C10 H10B . . 109.5 ?
H10A C10 H10B . . 109.5 ?
C9 C10 H10C . . 109.5 ?
H10A C10 H10C . . 109.5 ?
H10B C10 H10C . . 109.5 ?

loop_
_geom_bond_atom_site_label_1
_geom_bond_atom_site_label_2
_geom_bond_site_symmetry_2
_geom_bond_distance
_geom_bond_publ_flag
O1 N7 . 1.221(3) ?
O2 N7 . 1.218(3) ?
O3 N8 . 1.220(3) ?
O4 N8 . 1.213(3) ?
O5 N9 . 1.229(3) ?
O6 N9 . 1.229(3) ?
O7 N10 . 1.219(3) ?
O8 N10 . 1.216(3) ?
O9 C7 . 1.211(3) ?
O10 N11 . 1.218(3) ?
O11 N11 . 1.218(3) ?
O12 C9 . 1.213(3) ?
N1 N7 . 1.403(3) ?
N1 C1 . 1.456(3) ?
N1 C2 . 1.481(3) ?
N2 N8 . 1.423(3) ?
N2 C1 . 1.455(3) ?
N2 C3 . 1.462(3) ?
N3 N9 . 1.342(3) ?
N3 C4 . 1.453(3) ?
N3 C5 . 1.457(3) ?
N4 N10 . 1.419(3) ?
N4 C4 . 1.455(3) ?
N4 C6 . 1.474(3) ?
N5 C7 . 1.368(3) ?
N5 C5 . 1.443(3) ?
N5 C2 . 1.443(3) ?
N6 N11 . 1.409(3) ?
N6 C3 . 1.458(3) ?
N6 C6 . 1.458(3) ?
C1 C4 . 1.589(4) ?
C1 H1 . 1.0000 ?
C2 C3 . 1.570(4) ?
C2 H2 . 1.0000 ?
C3 H3 . 1.0000 ?
C4 H4 . 1.0000 ?
C5 C6 . 1.564(4) ?
C5 H5 . 1.0000 ?
C6 H6 . 1.0000 ?
C7 H7 . 0.9500 ?
C8 C9 . 1.496(4) ?
C8 H8A . 0.9800 ?
C8 H8B . 0.9800 ?
C8 H8C . 0.9800 ?
C9 C10 . 1.499(4) ?
C10 H10A . 0.9800 ?
C10 H10B . 0.9800 ?
C10 H10C . 0.9800 ?

loop_
_geom_torsion_atom_site_label_1
_geom_torsion_atom_site_label_2
_geom_torsion_atom_site_label_3
_geom_torsion_atom_site_label_4
_geom_torsion_site_symmetry_1
_geom_torsion_site_symmetry_2
_geom_torsion_site_symmetry_3
_geom_torsion_site_symmetry_4
_geom_torsion
_geom_torsion_publ_flag
C1 N1 N7 O2 . . . . -163.7(2) ?
C2 N1 N7 O2 . . . . -31.9(3) ?
C1 N1 N7 O1 . . . . 21.3(3) ?
C2 N1 N7 O1 . . . . 153.1(2) ?
C1 N2 N8 O4 . . . . 162.3(2) ?
C3 N2 N8 O4 . . . . 30.8(3) ?
C1 N2 N8 O3 . . . . -22.0(3) ?
C3 N2 N8 O3 . . . . -153.4(2) ?
C4 N3 N9 O6 . . . . -176.6(2) ?
C5 N3 N9 O6 . . . . -14.2(4) ?
C4 N3 N9 O5 . . . . 3.9(4) ?
C5 N3 N9 O5 . . . . 166.3(3) ?
C4 N4 N10 O8 . . . . -160.9(2) ?
C6 N4 N10 O8 . . . . -32.0(3) ?
C4 N4 N10 O7 . . . . 24.3(3) ?
C6 N4 N10 O7 . . . . 153.2(2) ?
C3 N6 N11 O10 . . . . 20.2(3) ?
C6 N6 N11 O10 . . . . 160.0(2) ?
C3 N6 N11 O11 . . . . -163.0(2) ?
C6 N6 N11 O11 . . . . -23.3(3) ?
N8 N2 C1 N1 . . . . -103.0(2) ?
C3 N2 C1 N1 . . . . 32.7(2) ?
N8 N2 C1 C4 . . . . 142.5(2) ?
C3 N2 C1 C4 . . . . -81.7(2) ?
N7 N1 C1 N2 . . . . 103.4(2) ?
C2 N1 C1 N2 . . . . -32.6(2) ?
N7 N1 C1 C4 . . . . -140.9(2) ?
C2 N1 C1 C4 . . . . 83.0(2) ?
C7 N5 C2 N1 . . . . -117.8(2) ?
C5 N5 C2 N1 . . . . 59.3(3) ?
C7 N5 C2 C3 . . . . 128.1(2) ?
C5 N5 C2 C3 . . . . -54.7(3) ?
N7 N1 C2 N5 . . . . 125.2(2) ?
C1 N1 C2 N5 . . . . -98.5(2) ?
N7 N1 C2 C3 . . . . -116.5(2) ?
C1 N1 C2 C3 . . . . 19.8(2) ?
N11 N6 C3 N2 . . . . 82.5(2) ?
C6 N6 C3 N2 . . . . -56.8(3) ?
N11 N6 C3 C2 . . . . -163.00(19) ?
C6 N6 C3 C2 . . . . 57.7(3) ?
N8 N2 C3 N6 . . . . -128.2(2) ?
C1 N2 C3 N6 . . . . 96.0(2) ?
N8 N2 C3 C2 . . . . 115.7(2) ?
C1 N2 C3 C2 . . . . -20.1(2) ?
N5 C2 C3 N6 . . . . 0.0(3) ?
N1 C2 C3 N6 . . . . -118.0(2) ?
N5 C2 C3 N2 . . . . 118.2(2) ?
N1 C2 C3 N2 . . . . 0.2(2) ?
N9 N3 C4 N4 . . . . -157.0(2) ?
C5 N3 C4 N4 . . . . 38.7(3) ?
N9 N3 C4 C1 . . . . 87.3(3) ?
C5 N3 C4 C1 . . . . -76.9(3) ?
N10 N4 C4 N3 . . . . 98.0(2) ?
C6 N4 C4 N3 . . . . -34.9(2) ?
N10 N4 C4 C1 . . . . -144.5(2) ?
C6 N4 C4 C1 . . . . 82.6(2) ?
N2 C1 C4 N3 . . . . 109.2(2) ?
N1 C1 C4 N3 . . . . -3.5(3) ?
N2 C1 C4 N4 . . . . -0.7(3) ?
N1 C1 C4 N4 . . . . -113.4(2) ?
C7 N5 C5 N3 . . . . 119.7(2) ?
C2 N5 C5 N3 . . . . -57.4(3) ?
C7 N5 C5 C6 . . . . -129.2(2) ?
C2 N5 C5 C6 . . . . 53.7(3) ?
N9 N3 C5 N5 . . . . -72.2(3) ?
C4 N3 C5 N5 . . . . 92.0(2) ?
N9 N3 C5 C6 . . . . 169.9(2) ?
C4 N3 C5 C6 . . . . -25.9(3) ?
N11 N6 C6 N4 . . . . -83.5(2) ?
C3 N6 C6 N4 . . . . 56.1(3) ?
N11 N6 C6 C5 . . . . 161.54(19) ?
C3 N6 C6 C5 . . . . -58.9(3) ?
N10 N4 C6 N6 . . . . 131.7(2) ?
C4 N4 C6 N6 . . . . -95.1(2) ?
N10 N4 C6 C5 . . . . -112.6(2) ?
C4 N4 C6 C5 . . . . 20.6(3) ?
N5 C5 C6 N6 . . . . 2.2(3) ?
N3 C5 C6 N6 . . . . 120.5(2) ?
N5 C5 C6 N4 . . . . -115.5(2) ?
N3 C5 C6 N4 . . . . 2.7(2) ?
C5 N5 C7 O9 . . . . 0.7(4) ?
C2 N5 C7 O9 . . . . 177.6(2) ?
